data_4079771
loop_
_publ_author_name
'Spokoyny, Alexander M.'
'Lewis, Calvin D.'
'Teverovskiy, Georgiy'
'Buchwald, Stephen L.'

_publ_section_title
;
 Extremely Electron-Rich, Boron-Functionalized, Icosahedral
 Carborane-Based Phosphinoboranes.
;
_journal_issue 24
_journal_name_full Organometallics
_journal_page_first 8478
_journal_page_last 8481
_journal_paper_doi 10.1021/om301116x
_journal_volume 31
_journal_year 2012
_chemical_formula_sum 'C32 H72 B20 Cl7 O P2 Rh'
_chemical_formula_weight 1102.10
_chemical_name_systematic
; 
 ? 
;
_space_group_IT_number 2
_symmetry_cell_setting triclinic
_symmetry_space_group_name_Hall '-P 1'
_symmetry_space_group_name_H-M 'P -1'
_atom_sites_solution_hydrogens geom
_atom_sites_solution_primary direct
_atom_sites_solution_secondary difmap
_audit_creation_method SHELXL-97
_cell_angle_alpha 81.811(2)
_cell_angle_beta 69.787(2)
_cell_angle_gamma 81.164(2)
_cell_formula_units_Z 1
_cell_length_a 9.7592(11)
_cell_length_b 10.8951(12)
_cell_length_c 13.3560(15)
_cell_measurement_reflns_used 9937
_cell_measurement_temperature 100(2)
_cell_measurement_theta_max 31.68
_cell_measurement_theta_min 2.77
_cell_volume 1310.7(3)
_computing_cell_refinement 'SAINT 7.46A (Bruker-AXS, 2011)'
_computing_data_collection 'APEX2 v2011.4.0 (Bruker-AXS, 2011)'
_computing_data_reduction 'SAINT 7.46A (Bruker-AXS, 2011)'
_computing_molecular_graphics 'Bruker SHELXTL'
_computing_publication_material 'Bruker SHELXTL'
_computing_structure_refinement 'SHELXL-97 (Sheldrick, 2008)'
_computing_structure_solution 'SHELXS-97 (Sheldrick, 2008)'
_diffrn_ambient_temperature 100(2)
_diffrn_detector_area_resol_mean 8.3
_diffrn_measured_fraction_theta_full 0.999
_diffrn_measured_fraction_theta_max 0.999
_diffrn_measurement_device_type 'Bruker Smart APEX2 CCD'
_diffrn_measurement_method '\f and \w scans'
_diffrn_radiation_monochromator 'Incoatech ImuS multilayer optics'
_diffrn_radiation_source 'ImuS micro-focus sealed tube'
_diffrn_radiation_type MoK\a
_diffrn_radiation_wavelength 0.71073
_diffrn_reflns_av_R_equivalents 0.0284
_diffrn_reflns_av_sigmaI/netI 0.0117
_diffrn_reflns_limit_h_max 14
_diffrn_reflns_limit_h_min -14
_diffrn_reflns_limit_k_max 16
_diffrn_reflns_limit_k_min -16
_diffrn_reflns_limit_l_max 19
_diffrn_reflns_limit_l_min -19
_diffrn_reflns_number 111807
_diffrn_reflns_theta_full 31.50
_diffrn_reflns_theta_max 31.50
_diffrn_reflns_theta_min 1.63
_exptl_absorpt_coefficient_mu 0.773
_exptl_absorpt_correction_T_max 0.9267
_exptl_absorpt_correction_T_min 0.7736
_exptl_absorpt_correction_type multi-scan
_exptl_absorpt_process_details 'SADABS (Sheldrick, 2009)'
_exptl_crystal_colour yellow
_exptl_crystal_density_diffrn 1.396
_exptl_crystal_density_method 'not measured'
_exptl_crystal_description block
_exptl_crystal_F_000 566
_exptl_crystal_size_max 0.35
_exptl_crystal_size_mid 0.20
_exptl_crystal_size_min 0.10
_refine_diff_density_max 0.526
_refine_diff_density_min -0.421
_refine_diff_density_rms 0.055
_refine_ls_extinction_method none
_refine_ls_goodness_of_fit_ref 1.290
_refine_ls_hydrogen_treatment constr
_refine_ls_matrix_type full
_refine_ls_number_parameters 341
_refine_ls_number_reflns 8707
_refine_ls_number_restraints 358
_refine_ls_restrained_S_all 1.267
_refine_ls_R_factor_all 0.0247
_refine_ls_R_factor_gt 0.0240
_refine_ls_shift/su_max 0.002
_refine_ls_shift/su_mean 0.000
_refine_ls_structure_factor_coef Fsqd
_refine_ls_weighting_details 'calc w=1/[\s^2^(Fo^2^)+(0.0130P)^2^+0.8196P] where P=(Fo^2^+2Fc^2^)/3'
_refine_ls_weighting_scheme calc
_refine_ls_wR_factor_gt 0.0610
_refine_ls_wR_factor_ref 0.0613
_reflns_number_gt 8487
_reflns_number_total 8707
_reflns_threshold_expression >2sigma(I)
_cod_data_source_file om301116x_si_002.cif
_cod_data_source_block 6b
_cod_depositor_comments
;
The following automatic conversions were performed:

'_symmetry_cell_setting' value 'Triclinic' changed to 'triclinic'
according to /home/saulius/struct/CIF-dictionaries/cif_core.dic
dictionary named 'cif_core.dic' version 2.4.2 from 2011-04-26.

Automatic conversion script
Id: cif_fix_values 1891 2012-01-12 08:04:46Z andrius 

 Adding full bibliography for 4079767--4079771.cif.
;
_cod_original_sg_symbol_H-M P-1
_cod_database_code 4079771

loop_
_symmetry_equiv_pos_as_xyz
'x, y, z'
'-x, -y, -z'

loop_
_atom_site_label
_atom_site_type_symbol
_atom_site_fract_x
_atom_site_fract_y
_atom_site_fract_z
_atom_site_U_iso_or_equiv
_atom_site_adp_type
_atom_site_occupancy
_atom_site_symmetry_multiplicity
_atom_site_calc_flag
_atom_site_refinement_flags
_atom_site_disorder_assembly
_atom_site_disorder_group
Cl1 Cl 0.10475(13) 0.04166(11) 1.13295(9) 0.01563(17) Uani 0.50 1 d PU A 1
C3 C -0.0713(3) -0.0314(2) 0.9067(2) 0.0151(4) Uani 0.50 1 d PU A 2
O3 O -0.1181(5) -0.0534(4) 0.8436(3) 0.0227(7) Uani 0.50 1 d PU A 2
Rh1 Rh 0.0000 0.0000 1.0000 0.01212(3) Uani 1 2 d SU . .
P1 P 0.16015(3) 0.12763(3) 0.86784(2) 0.01173(5) Uani 1 1 d U A .
C11 C 0.22521(12) 0.24697(10) 0.92157(9) 0.01359(18) Uani 1 1 d U . .
H11 H 0.2827 0.1979 0.9660 0.016 Uiso 1 1 calc R A .
C12 C 0.10300(13) 0.32735(11) 0.99996(9) 0.0160(2) Uani 1 1 d U A .
H12A H 0.0501 0.3885 0.9599 0.019 Uiso 1 1 calc R . .
H12B H 0.0316 0.2736 1.0513 0.019 Uiso 1 1 calc R . .
C13 C 0.16988(14) 0.39629(11) 1.06086(10) 0.0181(2) Uani 1 1 d U . .
H13A H 0.0909 0.4497 1.1096 0.022 Uiso 1 1 calc R A .
H13B H 0.2160 0.3347 1.1051 0.022 Uiso 1 1 calc R . .
C14 C 0.28517(14) 0.47722(12) 0.98461(11) 0.0207(2) Uani 1 1 d U A .
H14A H 0.3329 0.5134 1.0263 0.025 Uiso 1 1 calc R . .
H14B H 0.2363 0.5469 0.9485 0.025 Uiso 1 1 calc R . .
C15 C 0.40238(14) 0.40148(12) 0.89996(11) 0.0201(2) Uani 1 1 d U . .
H15A H 0.4691 0.4582 0.8477 0.024 Uiso 1 1 calc R A .
H15B H 0.4616 0.3401 0.9351 0.024 Uiso 1 1 calc R . .
C16 C 0.33269(13) 0.33261(11) 0.84077(9) 0.0166(2) Uani 1 1 d U A .
H16A H 0.4105 0.2822 0.7885 0.020 Uiso 1 1 calc R . .
H16B H 0.2796 0.3938 0.8009 0.020 Uiso 1 1 calc R . .
C21 C 0.07951(12) 0.19718(11) 0.76276(9) 0.01506(19) Uani 1 1 d U . .
H21 H 0.0567 0.1248 0.7352 0.018 Uiso 1 1 calc R A .
C22 C -0.07012(14) 0.27350(12) 0.81177(10) 0.0200(2) Uani 1 1 d U A .
H22A H -0.1316 0.2239 0.8747 0.024 Uiso 1 1 calc R . .
H22B H -0.0549 0.3503 0.8364 0.024 Uiso 1 1 calc R . .
C23 C -0.14936(15) 0.30860(14) 0.72899(11) 0.0251(3) Uani 1 1 d U . .
H23A H -0.1739 0.2319 0.7104 0.030 Uiso 1 1 calc R A .
H23B H -0.2425 0.3616 0.7606 0.030 Uiso 1 1 calc R . .
C24 C -0.05502(16) 0.37858(14) 0.62744(12) 0.0259(3) Uani 1 1 d U A .
H24A H -0.1062 0.3939 0.5737 0.031 Uiso 1 1 calc R . .
H24B H -0.0412 0.4605 0.6443 0.031 Uiso 1 1 calc R . .
C25 C 0.09462(15) 0.30455(13) 0.58053(10) 0.0231(2) Uani 1 1 d U . .
H25A H 0.1556 0.3545 0.5176 0.028 Uiso 1 1 calc R A .
H25B H 0.0814 0.2270 0.5560 0.028 Uiso 1 1 calc R . .
C26 C 0.17434(14) 0.27110(12) 0.66351(10) 0.0198(2) Uani 1 1 d U A .
H26A H 0.2694 0.2207 0.6318 0.024 Uiso 1 1 calc R . .
H26B H 0.1946 0.3484 0.6842 0.024 Uiso 1 1 calc R . .
B1 B 0.33902(13) 0.01940(12) 0.80264(10) 0.0133(2) Uani 1 1 d U . .
B2 B 0.31963(15) -0.14357(13) 0.81684(13) 0.0209(3) Uani 1 1 d U A .
H2 H 0.2103 -0.1804 0.8544 0.025 Uiso 1 1 calc R . .
B3 B 0.40955(15) -0.08746(12) 0.89251(11) 0.0172(2) Uani 1 1 d U A .
H3 H 0.3611 -0.0857 0.9816 0.021 Uiso 1 1 calc R . .
B4 B 0.51591(14) 0.03092(12) 0.80959(11) 0.0157(2) Uani 1 1 d U A .
H4 H 0.5372 0.1106 0.8447 0.019 Uiso 1 1 calc R . .
B5 B 0.49170(15) 0.04939(14) 0.68271(11) 0.0196(2) Uani 1 1 d U A .
H5 H 0.4957 0.1415 0.6330 0.023 Uiso 1 1 calc R . .
B6 B 0.36929(16) -0.05825(16) 0.68785(12) 0.0230(3) Uani 1 1 d U A .
H6 H 0.2917 -0.0386 0.6408 0.028 Uiso 1 1 calc R . .
B7 B 0.48103(16) -0.22838(13) 0.83305(14) 0.0231(3) Uani 1 1 d U . .
H7 H 0.4791 -0.3206 0.8825 0.028 Uiso 1 1 calc R A .
B8 B 0.65320(15) -0.03817(14) 0.69926(11) 0.0195(2) Uani 1 1 d U . .
H8 H 0.7642 -0.0044 0.6620 0.023 Uiso 1 1 calc R A .
B9 B 0.56231(17) -0.09331(18) 0.62362(12) 0.0271(3) Uani 1 1 d U A .
H9 H 0.6113 -0.0969 0.5347 0.032 Uiso 1 1 calc R . .
B10 B 0.63054(16) -0.19781(15) 0.71342(13) 0.0231(3) Uani 1 1 d U A .
H10 H 0.7262 -0.2701 0.6843 0.028 Uiso 1 1 calc R . .
C1 C 0.45920(14) -0.20164(14) 0.71111(13) 0.0271(3) Uani 1 1 d U A .
H1 H 0.4418 -0.2741 0.6805 0.032 Uiso 1 1 calc R . .
C2 C 0.59221(13) -0.11946(11) 0.82234(10) 0.0168(2) Uani 1 1 d U A .
H2A H 0.6614 -0.1385 0.8644 0.020 Uiso 1 1 calc R . .
C1S C 0.9339(9) 0.2387(8) 0.3484(7) 0.0377(14) Uani 0.67(2) 1 d PDU B 1
H1S1 H 0.9603 0.1775 0.2947 0.045 Uiso 0.67(2) 1 calc PR B 1
H1S2 H 1.0262 0.2657 0.3483 0.045 Uiso 0.67(2) 1 calc PR B 1
Cl1S Cl 0.8470(4) 0.1651(2) 0.47455(16) 0.0469(6) Uani 0.67(2) 1 d PDU B 1
Cl2S Cl 0.82721(18) 0.3689(2) 0.3090(2) 0.0289(5) Uani 0.67(2) 1 d PDU B 1
C1T C 0.9573(17) 0.2493(14) 0.3532(13) 0.032(2) Uani 0.33(2) 1 d PDU B 2
H1T1 H 1.0084 0.2004 0.2911 0.038 Uiso 0.33(2) 1 calc PR B 2
H1T2 H 1.0315 0.2896 0.3683 0.038 Uiso 0.33(2) 1 calc PR B 2
Cl1T Cl 0.8723(17) 0.1515(11) 0.4634(9) 0.085(2) Uani 0.33(2) 1 d PDU B 2
Cl2T Cl 0.8283(6) 0.3625(6) 0.3232(9) 0.0613(17) Uani 0.33(2) 1 d PDU B 2
C2S C 0.4951(4) -0.5720(3) 0.5227(2) 0.0329(6) Uani 0.50 1 d PDU C -1
H2S1 H 0.4010 -0.5941 0.5766 0.040 Uiso 0.50 1 calc PR C -1
H2S2 H 0.5569 -0.6506 0.4997 0.040 Uiso 0.50 1 calc PR C -1
Cl3S Cl 0.45953(18) -0.48391(16) 0.41102(13) 0.0454(3) Uani 0.50 1 d PDU C -1
Cl4S Cl 0.58387(16) -0.49184(17) 0.58191(17) 0.0457(4) Uani 0.50 1 d PDU C -1

loop_
_atom_site_aniso_label
_atom_site_aniso_U_11
_atom_site_aniso_U_22
_atom_site_aniso_U_33
_atom_site_aniso_U_23
_atom_site_aniso_U_13
_atom_site_aniso_U_12
Cl1 0.0175(4) 0.0192(3) 0.0137(5) -0.0003(3) -0.0077(3) -0.0075(2)
C3 0.0143(10) 0.0151(10) 0.0149(11) 0.0011(8) -0.0029(9) -0.0055(8)
O3 0.0268(13) 0.0315(14) 0.0172(17) 0.0001(11) -0.0129(11) -0.0146(10)
Rh1 0.01055(5) 0.01087(5) 0.01308(5) -0.00054(4) -0.00147(4) -0.00196(4)
P1 0.01139(11) 0.01085(11) 0.01230(12) -0.00074(9) -0.00293(9) -0.00196(9)
C11 0.0139(4) 0.0122(4) 0.0148(5) -0.0016(4) -0.0045(4) -0.0021(4)
C12 0.0152(5) 0.0143(5) 0.0182(5) -0.0041(4) -0.0046(4) -0.0006(4)
C13 0.0209(5) 0.0146(5) 0.0198(5) -0.0050(4) -0.0074(4) -0.0002(4)
C14 0.0225(6) 0.0155(5) 0.0262(6) -0.0052(4) -0.0087(5) -0.0038(4)
C15 0.0184(5) 0.0173(5) 0.0260(6) -0.0041(4) -0.0064(4) -0.0059(4)
C16 0.0174(5) 0.0141(5) 0.0178(5) -0.0008(4) -0.0041(4) -0.0053(4)
C21 0.0142(5) 0.0161(5) 0.0148(5) -0.0006(4) -0.0051(4) -0.0013(4)
C22 0.0175(5) 0.0225(6) 0.0193(5) -0.0032(4) -0.0072(4) 0.0037(4)
C23 0.0187(6) 0.0306(7) 0.0262(6) -0.0016(5) -0.0106(5) 0.0027(5)
C24 0.0269(6) 0.0257(6) 0.0279(6) 0.0025(5) -0.0159(5) 0.0002(5)
C25 0.0233(6) 0.0281(6) 0.0186(5) 0.0043(5) -0.0102(5) -0.0035(5)
C26 0.0182(5) 0.0217(5) 0.0202(5) 0.0044(4) -0.0084(4) -0.0055(4)
B1 0.0127(5) 0.0139(5) 0.0133(5) -0.0022(4) -0.0038(4) -0.0021(4)
B2 0.0146(5) 0.0154(6) 0.0327(7) -0.0084(5) -0.0055(5) -0.0013(4)
B3 0.0160(5) 0.0164(5) 0.0166(5) 0.0005(4) -0.0035(4) -0.0006(4)
B4 0.0142(5) 0.0153(5) 0.0190(6) -0.0010(4) -0.0069(4) -0.0025(4)
B5 0.0137(5) 0.0273(7) 0.0146(5) 0.0020(5) -0.0033(4) 0.0001(5)
B6 0.0160(6) 0.0337(8) 0.0222(6) -0.0142(6) -0.0084(5) 0.0043(5)
B7 0.0166(6) 0.0148(6) 0.0353(8) -0.0027(5) -0.0055(5) -0.0013(5)
B8 0.0128(5) 0.0247(6) 0.0186(6) 0.0004(5) -0.0038(4) -0.0007(5)
B9 0.0179(6) 0.0439(9) 0.0183(6) -0.0125(6) -0.0053(5) 0.0067(6)
B10 0.0153(6) 0.0255(7) 0.0285(7) -0.0111(5) -0.0061(5) 0.0025(5)
C1 0.0167(5) 0.0277(6) 0.0413(8) -0.0223(6) -0.0103(5) 0.0036(5)
C2 0.0146(5) 0.0162(5) 0.0194(5) -0.0007(4) -0.0061(4) -0.0010(4)
C1S 0.020(2) 0.046(2) 0.044(2) 0.0005(16) -0.0072(16) -0.0069(17)
Cl1S 0.0708(9) 0.0557(10) 0.0269(8) 0.0064(5) -0.0218(8) -0.0409(6)
Cl2S 0.0250(7) 0.0235(6) 0.0391(8) -0.0058(3) -0.0097(5) -0.0055(3)
C1T 0.015(4) 0.045(4) 0.037(3) -0.001(3) -0.010(3) -0.008(3)
Cl1T 0.100(4) 0.115(4) 0.076(3) 0.034(2) -0.068(3) -0.065(3)
Cl2T 0.065(3) 0.0407(18) 0.090(3) -0.0161(18) -0.040(2) 0.0009(14)
C2S 0.0361(16) 0.0291(14) 0.0284(14) -0.0012(11) -0.0011(12) -0.0123(12)
Cl3S 0.0478(9) 0.0444(8) 0.0342(5) -0.0017(5) -0.0080(6) 0.0089(6)
Cl4S 0.0316(7) 0.0465(8) 0.0616(8) -0.0244(6) -0.0147(6) 0.0035(5)

loop_
_atom_type_symbol
_atom_type_description
_atom_type_scat_dispersion_real
_atom_type_scat_dispersion_imag
_atom_type_scat_source
C C 0.0033 0.0016 'International Tables Vol C Tables 4.2.6.8 and 6.1.1.4'
H H 0.0000 0.0000 'International Tables Vol C Tables 4.2.6.8 and 6.1.1.4'
B B 0.0013 0.0007 'International Tables Vol C Tables 4.2.6.8 and 6.1.1.4'
O O 0.0106 0.0060 'International Tables Vol C Tables 4.2.6.8 and 6.1.1.4'
P P 0.1023 0.0942 'International Tables Vol C Tables 4.2.6.8 and 6.1.1.4'
Cl Cl 0.1484 0.1585 'International Tables Vol C Tables 4.2.6.8 and 6.1.1.4'
Rh Rh -1.1178 0.9187 'International Tables Vol C Tables 4.2.6.8 and 6.1.1.4'

loop_
_geom_angle_atom_site_label_1
_geom_angle_atom_site_label_2
_geom_angle_atom_site_label_3
_geom_angle
_geom_angle_site_symmetry_1
_geom_angle_site_symmetry_3
O3 C3 Rh1 179.4(4) . .
C3 Rh1 C3 180.0 2_557 .
C3 Rh1 P1 89.95(8) 2_557 .
C3 Rh1 P1 90.05(8) . .
C3 Rh1 P1 90.05(8) 2_557 2_557
C3 Rh1 P1 89.95(8) . 2_557
P1 Rh1 P1 180.0 . 2_557
C3 Rh1 Cl1 0.97(8) 2_557 .
C3 Rh1 Cl1 179.03(8) . .
P1 Rh1 Cl1 90.05(3) . .
P1 Rh1 Cl1 89.95(3) 2_557 .
C3 Rh1 Cl1 179.03(8) 2_557 2_557
C3 Rh1 Cl1 0.97(8) . 2_557
P1 Rh1 Cl1 89.95(3) . 2_557
P1 Rh1 Cl1 90.05(3) 2_557 2_557
Cl1 Rh1 Cl1 179.999(1) . 2_557
C21 P1 C11 112.02(5) . .
C21 P1 B1 108.82(5) . .
C11 P1 B1 103.68(5) . .
C21 P1 Rh1 111.03(4) . .
C11 P1 Rh1 114.26(4) . .
B1 P1 Rh1 106.48(4) . .
C12 C11 C16 108.87(9) . .
C12 C11 P1 114.82(8) . .
C16 C11 P1 117.64(8) . .
C12 C11 H11 104.7 . .
C16 C11 H11 104.7 . .
P1 C11 H11 104.7 . .
C13 C12 C11 109.76(9) . .
C13 C12 H12A 109.7 . .
C11 C12 H12A 109.7 . .
C13 C12 H12B 109.7 . .
C11 C12 H12B 109.7 . .
H12A C12 H12B 108.2 . .
C14 C13 C12 111.72(10) . .
C14 C13 H13A 109.3 . .
C12 C13 H13A 109.3 . .
C14 C13 H13B 109.3 . .
C12 C13 H13B 109.3 . .
H13A C13 H13B 107.9 . .
C13 C14 C15 111.49(10) . .
C13 C14 H14A 109.3 . .
C15 C14 H14A 109.3 . .
C13 C14 H14B 109.3 . .
C15 C14 H14B 109.3 . .
H14A C14 H14B 108.0 . .
C16 C15 C14 111.38(10) . .
C16 C15 H15A 109.4 . .
C14 C15 H15A 109.4 . .
C16 C15 H15B 109.4 . .
C14 C15 H15B 109.4 . .
H15A C15 H15B 108.0 . .
C15 C16 C11 109.87(10) . .
C15 C16 H16A 109.7 . .
C11 C16 H16A 109.7 . .
C15 C16 H16B 109.7 . .
C11 C16 H16B 109.7 . .
H16A C16 H16B 108.2 . .
C26 C21 C22 110.25(10) . .
C26 C21 P1 118.65(8) . .
C22 C21 P1 111.01(8) . .
C26 C21 H21 105.3 . .
C22 C21 H21 105.3 . .
P1 C21 H21 105.3 . .
C23 C22 C21 110.50(10) . .
C23 C22 H22A 109.5 . .
C21 C22 H22A 109.5 . .
C23 C22 H22B 109.5 . .
C21 C22 H22B 109.5 . .
H22A C22 H22B 108.1 . .
C24 C23 C22 111.58(11) . .
C24 C23 H23A 109.3 . .
C22 C23 H23A 109.3 . .
C24 C23 H23B 109.3 . .
C22 C23 H23B 109.3 . .
H23A C23 H23B 108.0 . .
C25 C24 C23 111.18(11) . .
C25 C24 H24A 109.4 . .
C23 C24 H24A 109.4 . .
C25 C24 H24B 109.4 . .
C23 C24 H24B 109.4 . .
H24A C24 H24B 108.0 . .
C24 C25 C26 111.37(11) . .
C24 C25 H25A 109.4 . .
C26 C25 H25A 109.4 . .
C24 C25 H25B 109.4 . .
C26 C25 H25B 109.4 . .
H25A C25 H25B 108.0 . .
C21 C26 C25 110.02(10) . .
C21 C26 H26A 109.7 . .
C25 C26 H26A 109.7 . .
C21 C26 H26B 109.7 . .
C25 C26 H26B 109.7 . .
H26A C26 H26B 108.2 . .
B6 B1 B4 106.56(9) . .
B6 B1 B3 107.02(9) . .
B4 B1 B3 59.86(7) . .
B6 B1 B2 60.02(9) . .
B4 B1 B2 106.72(9) . .
B3 B1 B2 59.14(8) . .
B6 B1 B5 59.68(8) . .
B4 B1 B5 59.16(7) . .
B3 B1 B5 107.17(9) . .
B2 B1 B5 107.41(9) . .
B6 B1 P1 123.72(8) . .
B4 B1 P1 125.29(8) . .
B3 B1 P1 116.42(8) . .
B2 B1 P1 115.72(8) . .
B5 B1 P1 129.66(8) . .
C1 B2 B7 58.39(9) . .
C1 B2 B3 104.27(10) . .
B7 B2 B3 59.93(8) . .
C1 B2 B6 58.82(9) . .
B7 B2 B6 107.76(10) . .
B3 B2 B6 107.50(10) . .
C1 B2 B1 104.53(10) . .
B7 B2 B1 108.26(9) . .
B3 B2 B1 60.35(7) . .
B6 B2 B1 59.41(8) . .
C1 B2 H2 125.0 . .
B7 B2 H2 121.5 . .
B3 B2 H2 122.5 . .
B6 B2 H2 121.8 . .
B1 B2 H2 122.3 . .
C2 B3 B7 58.08(8) . .
C2 B3 B2 104.00(9) . .
B7 B3 B2 59.99(8) . .
C2 B3 B4 58.33(7) . .
B7 B3 B4 107.37(10) . .
B2 B3 B4 107.90(10) . .
C2 B3 B1 104.48(9) . .
B7 B3 B1 108.44(10) . .
B2 B3 B1 60.51(8) . .
B4 B3 B1 59.98(7) . .
C2 B3 H3 125.4 . .
B7 B3 H3 121.6 . .
B2 B3 H3 122.4 . .
B4 B3 H3 121.8 . .
B1 B3 H3 121.9 . .
C2 B4 B5 104.62(9) . .
C2 B4 B8 58.58(7) . .
B5 B4 B8 60.08(8) . .
C2 B4 B3 58.72(7) . .
B5 B4 B3 108.78(9) . .
B8 B4 B3 108.43(9) . .
C2 B4 B1 104.91(9) . .
B5 B4 B1 60.88(7) . .
B8 B4 B1 109.01(9) . .
B3 B4 B1 60.16(7) . .
C2 B4 H4 125.1 . .
B5 B4 H4 122.0 . .
B8 B4 H4 121.1 . .
B3 B4 H4 121.2 . .
B1 B4 H4 121.7 . .
B4 B5 B6 106.90(10) . .
B4 B5 B9 107.63(10) . .
B6 B5 B9 60.28(9) . .
B4 B5 B8 60.29(8) . .
B6 B5 B8 107.65(11) . .
B9 B5 B8 59.62(8) . .
B4 B5 B1 59.96(7) . .
B6 B5 B1 59.29(8) . .
B9 B5 B1 108.05(10) . .
B8 B5 B1 108.44(9) . .
B4 B5 H5 122.1 . .
B6 B5 H5 122.3 . .
B9 B5 H5 121.7 . .
B8 B5 H5 121.6 . .
B1 B5 H5 121.6 . .
C1 B6 B1 105.11(10) . .
C1 B6 B5 104.44(10) . .
B1 B6 B5 61.03(8) . .
C1 B6 B2 58.40(9) . .
B1 B6 B2 60.57(8) . .
B5 B6 B2 108.91(10) . .
C1 B6 B9 58.55(9) . .
B1 B6 B9 109.11(10) . .
B5 B6 B9 59.87(9) . .
B2 B6 B9 108.17(11) . .
C1 B6 H6 125.2 . .
B1 B6 H6 121.4 . .
B5 B6 H6 122.0 . .
B2 B6 H6 121.2 . .
B9 B6 H6 121.3 . .
C2 B7 C1 100.57(10) . .
C2 B7 B3 59.38(8) . .
C1 B7 B3 104.90(10) . .
C2 B7 B2 105.06(10) . .
C1 B7 B2 59.07(9) . .
B3 B7 B2 60.08(8) . .
C2 B7 B10 58.30(8) . .
C1 B7 B10 58.10(9) . .
B3 B7 B10 108.41(10) . .
B2 B7 B10 108.11(11) . .
C2 B7 H7 125.5 . .
C1 B7 H7 125.8 . .
B3 B7 H7 121.6 . .
B2 B7 H7 121.8 . .
B10 B7 H7 121.4 . .
C2 B8 B10 58.38(8) . .
C2 B8 B9 104.08(10) . .
B10 B8 B9 59.93(9) . .
C2 B8 B5 104.14(9) . .
B10 B8 B5 108.02(10) . .
B9 B8 B5 60.17(9) . .
C2 B8 B4 58.41(7) . .
B10 B8 B4 107.55(10) . .
B9 B8 B4 107.55(9) . .
B5 B8 B4 59.63(8) . .
C2 B8 H8 125.3 . .
B10 B8 H8 121.6 . .
B9 B8 H8 122.5 . .
B5 B8 H8 122.4 . .
B4 B8 H8 121.9 . .
C1 B9 B10 58.18(9) . .
C1 B9 B8 104.11(11) . .
B10 B9 B8 59.89(9) . .
C1 B9 B5 104.49(10) . .
B10 B9 B5 108.02(10) . .
B8 B9 B5 60.21(8) . .
C1 B9 B6 58.64(9) . .
B10 B9 B6 107.55(11) . .
B8 B9 B6 107.77(10) . .
B5 B9 B6 59.85(8) . .
C1 B9 H9 125.2 . .
B10 B9 H9 121.7 . .
B8 B9 H9 122.5 . .
B5 B9 H9 122.3 . .
B6 B9 H9 121.7 . .
C1 B10 C2 100.49(10) . .
C1 B10 B8 105.27(10) . .
C2 B10 B8 59.16(8) . .
C1 B10 B9 59.40(10) . .
C2 B10 B9 104.88(10) . .
B8 B10 B9 60.19(9) . .
C1 B10 B7 58.30(9) . .
C2 B10 B7 58.00(8) . .
B8 B10 B7 108.23(10) . .
B9 B10 B7 108.40(10) . .
C1 B10 H10 125.5 . .
C2 B10 H10 125.9 . .
B8 B10 H10 121.6 . .
B9 B10 H10 121.6 . .
B7 B10 H10 121.4 . .
B10 C1 B7 63.60(9) . .
B10 C1 B2 115.50(10) . .
B7 C1 B2 62.53(9) . .
B10 C1 B9 62.42(9) . .
B7 C1 B9 115.24(10) . .
B2 C1 B9 115.35(10) . .
B10 C1 B6 114.47(11) . .
B7 C1 B6 114.40(10) . .
B2 C1 B6 62.78(9) . .
B9 C1 B6 62.81(9) . .
B10 C1 H1 117.4 . .
B7 C1 H1 117.5 . .
B2 C1 H1 117.3 . .
B9 C1 H1 117.4 . .
B6 C1 H1 118.1 . .
B7 C2 B10 63.69(9) . .
B7 C2 B4 114.88(9) . .
B10 C2 B4 114.69(10) . .
B7 C2 B8 115.67(10) . .
B10 C2 B8 62.46(9) . .
B4 C2 B8 63.01(8) . .
B7 C2 B3 62.54(8) . .
B10 C2 B3 115.44(10) . .
B4 C2 B3 62.96(8) . .
B8 C2 B3 115.61(9) . .
B7 C2 H2A 117.2 . .
B10 C2 H2A 117.4 . .
B4 C2 H2A 117.7 . .
B8 C2 H2A 117.2 . .
B3 C2 H2A 117.3 . .
Cl1S C1S Cl2S 114.1(5) . .
Cl1S C1S H1S1 108.7 . .
Cl2S C1S H1S1 108.7 . .
Cl1S C1S H1S2 108.7 . .
Cl2S C1S H1S2 108.7 . .
H1S1 C1S H1S2 107.6 . .
Cl1T C1T Cl2T 109.9(8) . .
Cl1T C1T H1T1 109.7 . .
Cl2T C1T H1T1 109.7 . .
Cl1T C1T H1T2 109.7 . .
Cl2T C1T H1T2 109.7 . .
H1T1 C1T H1T2 108.2 . .
Cl4S C2S Cl3S 112.53(19) . .
Cl4S C2S H2S1 109.1 . .
Cl3S C2S H2S1 109.1 . .
Cl4S C2S H2S2 109.1 . .
Cl3S C2S H2S2 109.1 . .
H2S1 C2S H2S2 107.8 . .

loop_
_geom_bond_atom_site_label_1
_geom_bond_atom_site_label_2
_geom_bond_distance
_geom_bond_site_symmetry_2
Cl1 Rh1 2.4558(10) .
C3 O3 1.154(3) .
C3 Rh1 1.717(4) .
Rh1 C3 1.717(4) 2_557
Rh1 P1 2.3567(3) .
Rh1 P1 2.3567(3) 2_557
Rh1 Cl1 2.4558(10) 2_557
P1 C21 1.8547(12) .
P1 C11 1.8556(11) .
P1 B1 1.9508(13) .
C11 C12 1.5372(16) .
C11 C16 1.5385(16) .
C11 H11 1.0000 .
C12 C13 1.5309(16) .
C12 H12A 0.9900 .
C12 H12B 0.9900 .
C13 C14 1.5289(18) .
C13 H13A 0.9900 .
C13 H13B 0.9900 .
C14 C15 1.5329(18) .
C14 H14A 0.9900 .
C14 H14B 0.9900 .
C15 C16 1.5322(17) .
C15 H15A 0.9900 .
C15 H15B 0.9900 .
C16 H16A 0.9900 .
C16 H16B 0.9900 .
C21 C26 1.5294(17) .
C21 C22 1.5407(16) .
C21 H21 1.0000 .
C22 C23 1.5318(18) .
C22 H22A 0.9900 .
C22 H22B 0.9900 .
C23 C24 1.525(2) .
C23 H23A 0.9900 .
C23 H23B 0.9900 .
C24 C25 1.525(2) .
C24 H24A 0.9900 .
C24 H24B 0.9900 .
C25 C26 1.5363(17) .
C25 H25A 0.9900 .
C25 H25B 0.9900 .
C26 H26A 0.9900 .
C26 H26B 0.9900 .
B1 B6 1.7701(19) .
B1 B4 1.7847(18) .
B1 B3 1.7879(18) .
B1 B2 1.7908(19) .
B1 B5 1.8011(18) .
B2 C1 1.706(2) .
B2 B7 1.764(2) .
B2 B3 1.766(2) .
B2 B6 1.781(2) .
B2 H2 1.1200 .
B3 C2 1.7103(18) .
B3 B7 1.764(2) .
B3 B4 1.7825(19) .
B3 H3 1.1200 .
B4 C2 1.7032(18) .
B4 B5 1.7700(19) .
B4 B8 1.7819(19) .
B4 H4 1.1200 .
B5 B6 1.777(2) .
B5 B9 1.778(2) .
B5 B8 1.778(2) .
B5 H5 1.1200 .
B6 C1 1.713(2) .
B6 B9 1.785(2) .
B6 H6 1.1200 .
B7 C2 1.6869(19) .
B7 C1 1.694(2) .
B7 B10 1.783(2) .
B7 H7 1.1200 .
B8 C2 1.7064(19) .
B8 B10 1.762(2) .
B8 B9 1.768(2) .
B8 H8 1.1200 .
B9 C1 1.712(2) .
B9 B10 1.763(2) .
B9 H9 1.1200 .
B10 C1 1.690(2) .
B10 C2 1.6924(19) .
B10 H10 1.1200 .
C1 H1 1.0001 .
C2 H2A 1.0001 .
C1S Cl1S 1.743(7) .
C1S Cl2S 1.756(6) .
C1S H1S1 0.9900 .
C1S H1S2 0.9900 .
C1T Cl1T 1.724(11) .
C1T Cl2T 1.731(12) .
C1T H1T1 0.9900 .
C1T H1T2 0.9900 .
C2S Cl4S 1.744(4) .
C2S Cl3S 1.765(4) .
C2S H2S1 0.9900 .
C2S H2S2 0.9900 .
